data_7242436
loop_
_publ_author_name
'Hasuo, Naohiro'
'Takahashi, Kiyonori'
'Hisaki, Ichiro'
'Kokado, Kenta'
'Nakamura, Takayoshi'

_publ_section_title
;
 Molecular motion of halogenated ethylammonium/[18]crown-6 supramolecular
 ions in nickel dithiolate magnetic crystals
;
_journal_issue 14
_journal_name_full CrystEngComm
_journal_page_first 2756
_journal_page_last 2763
_journal_paper_doi 10.1039/D1CE00253H
_journal_volume 23
_journal_year 2021
_chemical_formula_moiety 'C6 Ni S10, C2 H7 Br1 N, C12 H24 O6'
_chemical_formula_sum 'C20 H31 Br N Ni O6 S10'
_chemical_formula_weight 840.68
_space_group_crystal_system triclinic
_space_group_IT_number 2
_space_group_name_Hall '-P 1'
_space_group_name_H-M_alt 'P -1'
_atom_sites_solution_hydrogens geom
_atom_sites_solution_primary dual
_audit_creation_date 2020-11-10
_audit_creation_method
;
Olex2 1.3-ac4
(compiled 2019.10.09 svn.r3662 for Rigaku Oxford Diffraction, GUI svn.r5959)
;
_audit_update_record
;
2020-12-31 deposited with the CCDC.	2021-03-18 downloaded from the CCDC.
;
_cell_angle_alpha 64.890(3)
_cell_angle_beta 80.331(2)
_cell_angle_gamma 78.815(2)
_cell_formula_units_Z 2
_cell_length_a 11.0537(3)
_cell_length_b 12.0557(3)
_cell_length_c 13.7262(4)
_cell_measurement_reflns_used 16151
_cell_measurement_temperature 213
_cell_measurement_theta_max 30.6460
_cell_measurement_theta_min 1.9100
_cell_volume 1617.26(9)
_computing_cell_refinement 'CrysAlisPro 1.171.41.63a (Rigaku OD, 2020)'
_computing_data_collection 'CrysAlisPro 1.171.41.63a (Rigaku OD, 2020)'
_computing_data_reduction 'CrysAlisPro 1.171.41.63a (Rigaku OD, 2020)'
_computing_molecular_graphics 'Olex2 1.3-ac4 (Dolomanov et al., 2009)'
_computing_publication_material 'Olex2 1.3-ac4 (Dolomanov et al., 2009)'
_computing_structure_refinement 'ShelXL 2018/3 (Sheldrick, 2015)'
_computing_structure_solution 'ShelXT n/a (Sheldrick, 2015)'
_diffrn_ambient_temperature 213
_diffrn_detector 'Hybrid Pixel Array Detector'
_diffrn_detector_area_resol_mean 10.0000
_diffrn_detector_type HyPix
_diffrn_measured_fraction_theta_full 1.000
_diffrn_measured_fraction_theta_max 0.829
_diffrn_measurement_details
;
List of Runs (angles in degrees, time in seconds):

  # Type    Start    End  Width  t~exp~   \w     \q     \k     \f   Frames
#--------------------------------------------------------------------------
  1  \w    -69.00  18.00   0.50    1.08    --    5.18 -31.00  -9.29  174
  2  \w    -66.00  19.00   0.50    1.08    --    5.18 -33.00-142.75  170
  3  \w    -50.00  19.00   0.50    1.08    --    5.18 -28.00 -90.37  138
  4  \w    -66.00  19.00   0.50    1.08    --    5.18 -28.00  51.09  170
  5  \w    -66.00  18.00   0.50    1.08    --    5.18 -37.00 120.00  168
  6  \w    -61.00  18.00   0.50    1.08    --    5.18 -29.00 169.50  158
  7  \w    -17.00  26.00   0.50    1.08    --   -4.95 -99.00 -90.00   86
  8  \w    -14.00  26.00   0.50    1.08    --   -4.95 -99.00-150.00   80
  9  \w    -16.00  25.00   0.50    1.08    --   -4.95 -99.00  30.00   82
 10  \w    -15.00  29.00   0.50    1.08    --   -4.95 -99.00  90.00   88
 11  \w    -18.00  29.00   0.50    1.08    --   -4.95 -99.00 150.00   94
;
_diffrn_measurement_device 'four-circle diffractometer'
_diffrn_measurement_device_type 'XtaLAB Synergy R, HyPix'
_diffrn_measurement_method '\w scans'
_diffrn_measurement_specimen_support 'Mitegen 50um'
_diffrn_orient_matrix_type 'CrysAlisPro convention (1999,Acta A55,543-557)'
_diffrn_orient_matrix_UB_11 0.0299132000
_diffrn_orient_matrix_UB_12 0.0037741000
_diffrn_orient_matrix_UB_13 0.0401298000
_diffrn_orient_matrix_UB_21 -0.0298253000
_diffrn_orient_matrix_UB_22 -0.0492357000
_diffrn_orient_matrix_UB_23 0.0403168000
_diffrn_orient_matrix_UB_31 0.0503427000
_diffrn_orient_matrix_UB_32 -0.0431829000
_diffrn_orient_matrix_UB_33 -0.0071757000
_diffrn_radiation_collimation 0.3
_diffrn_radiation_monochromator mirror
_diffrn_radiation_probe x-ray
_diffrn_radiation_type 'Mo K\a'
_diffrn_radiation_wavelength 0.71073
_diffrn_reflns_av_R_equivalents 0.0762
_diffrn_reflns_av_unetI/netI 0.0663
_diffrn_reflns_Laue_measured_fraction_full 1.000
_diffrn_reflns_Laue_measured_fraction_max 0.829
_diffrn_reflns_limit_h_max 15
_diffrn_reflns_limit_h_min -15
_diffrn_reflns_limit_k_max 17
_diffrn_reflns_limit_k_min -17
_diffrn_reflns_limit_l_max 19
_diffrn_reflns_limit_l_min -18
_diffrn_reflns_number 40716
_diffrn_reflns_point_group_measured_fraction_full 1.000
_diffrn_reflns_point_group_measured_fraction_max 0.829
_diffrn_reflns_theta_full 25.242
_diffrn_reflns_theta_max 31.061
_diffrn_reflns_theta_min 1.883
_diffrn_source 'micro-focus sealed X-ray tube'
_diffrn_source_current 24.0
_diffrn_source_power 1.2
_diffrn_source_target Mo
_diffrn_source_type 'Mova (Mo) X-ray Source'
_diffrn_source_voltage 50.0
_exptl_absorpt_coefficient_mu 2.517
_exptl_absorpt_correction_T_max 1.00000
_exptl_absorpt_correction_T_min 0.60214
_exptl_absorpt_correction_type multi-scan
_exptl_absorpt_process_details
;
CrysAlisPro 1.171.41.63a (Rigaku Oxford Diffraction, 2020)
Empirical absorption correction using spherical harmonics,
 implemented in SCALE3 ABSPACK scaling algorithm.
;
_exptl_crystal_colour black
_exptl_crystal_colour_primary black
_exptl_crystal_density_diffrn 1.726
_exptl_crystal_description block
_exptl_crystal_F_000 858
_exptl_crystal_size_max 0.4
_exptl_crystal_size_mid 0.11
_exptl_crystal_size_min 0.07
_refine_diff_density_max 0.666
_refine_diff_density_min -0.355
_refine_diff_density_rms 0.074
_refine_ls_extinction_method none
_refine_ls_goodness_of_fit_ref 1.039
_refine_ls_hydrogen_treatment constr
_refine_ls_matrix_type full
_refine_ls_number_parameters 393
_refine_ls_number_reflns 8593
_refine_ls_number_restraints 19
_refine_ls_restrained_S_all 1.040
_refine_ls_R_factor_all 0.0724
_refine_ls_R_factor_gt 0.0391
_refine_ls_shift/su_max 0.001
_refine_ls_shift/su_mean 0.000
_refine_ls_structure_factor_coef Fsqd
_refine_ls_weighting_details 'w=1/[\s^2^(Fo^2^)+(0.0223P)^2^+0.2340P] where P=(Fo^2^+2Fc^2^)/3'
_refine_ls_weighting_scheme calc
_refine_ls_wR_factor_gt 0.0818
_refine_ls_wR_factor_ref 0.0903
_reflns_Friedel_coverage 0.000
_reflns_number_gt 5863
_reflns_number_total 8593
_reflns_threshold_expression 'I > 2\s(I)'
_cod_data_source_file d1ce00253h3.cif
_cod_data_source_block 213k
_cod_depositor_comments 'Adding full bibliography for 7242434--7242480.cif.'
_cod_database_code 7242436
_shelx_shelxl_version_number 2018/3
_chemical_oxdiff_formula BrCHNONiS
_shelx_space_group_comment
;
The symmetry employed for this shelxl refinement is uniquely defined
by the following loop, which should always be used as a source of
symmetry information in preference to the above space-group names.
They are only intended as comments.
;
_reflns_odcompleteness_completeness 99.98
_reflns_odcompleteness_iscentric 1
_reflns_odcompleteness_theta 26.32
_olex2_refinement_description
;
1. Fixed Uiso
 At 1.2 times of:
  All C(H,H) groups, All N(H,H,H,H,H,H) groups
2. Uiso/Uaniso restraints and constraints
C9 \\sim C16 \\sim N1: within 2A with sigma of 0.04 and sigma for terminal
atoms of 0.08 within 2A
C2 \\sim C1 \\sim N1: within 2A with sigma of 0.04 and sigma for terminal atoms
of 0.08 within 2A
C1A \\sim N1: within 2A with sigma of 0.04 and sigma for terminal atoms of 0.08
within 2A
3. Others
 1*[Sof(Br1)]+1*[Sof(Br1B)]+1*[Sof(Br1A)]=1 with esd of 0.0001
 Sof(H1BD)=Sof(H1BE)=Sof(H1BF)=Sof(C1A)=Sof(H1AD)=Sof(H1AE)=Sof(C2A)=Sof(H2AA)=
 Sof(H2AB)=1-FVAR(1)
 Sof(H1AA)=Sof(H1AB)=Sof(H1AC)=Sof(C1)=Sof(H1A)=Sof(H1B)=Sof(C2)=Sof(H2A)=
 Sof(H2B)=FVAR(1)
4.a Secondary CH2 refined with riding coordinates:
 C10(H10A,H10B), C8(H8A,H8B), C11(H11A,H11B), C12(H12A,H12B), C9(H9A,H9B),
 C14(H14A,H14B), C3(H3A,H3B), C13(H13A,H13B), C7(H7A,H7B), C4(H4A,H4B), C6(H6A,
 H6B), C5(H5A,H5B), C1A(H1AD,H1AE), C1(H1A,H1B), C2(H2A,H2B), C2A(H2AA,H2AB)
4.b Idealised Me refined as rotating group:
 N1(H1BD,H1BE,H1BF), N1(H1AA,H1AB,H1AC)
;
_olex2_exptl_crystal_mounting_method loop
_olex2_submission_special_instructions 'No special instructions were received'
_oxdiff_exptl_absorpt_empirical_details
;
Empirical correction (ABSPACK) includes:
- Absorption correction using spherical harmonics
- Frame scaling
;
_oxdiff_exptl_absorpt_empirical_full_max 3.263
_oxdiff_exptl_absorpt_empirical_full_min 0.460

loop_
_space_group_symop_operation_xyz
'x, y, z'
'-x, -y, -z'

loop_
_atom_site_label
_atom_site_type_symbol
_atom_site_fract_x
_atom_site_fract_y
_atom_site_fract_z
_atom_site_U_iso_or_equiv
_atom_site_adp_type
_atom_site_occupancy
_atom_site_site_symmetry_order
_atom_site_calc_flag
_atom_site_refinement_flags_posn
_atom_site_refinement_flags_adp
_atom_site_refinement_flags_occupancy
_atom_site_disorder_assembly
_atom_site_disorder_group
Ni1 Ni 0.13547(3) 0.46464(2) 0.88421(2) 0.02810(8) Uani 1 1 d . . . . .
S1 S 0.10234(5) 0.33970(5) 0.81848(5) 0.03076(13) Uani 1 1 d . . . . .
S3 S 0.20908(5) 0.07179(5) 0.86835(5) 0.03274(14) Uani 1 1 d . . . . .
S9 S 0.05566(5) 0.84481(5) 0.92221(5) 0.03329(14) Uani 1 1 d . . . . .
S4 S 0.35731(5) 0.06152(5) 1.02654(5) 0.03392(14) Uani 1 1 d . . . . .
S2 S 0.26604(6) 0.32821(5) 0.99000(5) 0.03527(15) Uani 1 1 d . . . . .
S7 S 0.16234(6) 0.58184(5) 0.95886(5) 0.03509(14) Uani 1 1 d . . . . .
S6 S 0.01212(6) 0.60794(5) 0.77420(5) 0.03674(15) Uani 1 1 d . . . . .
S8 S -0.07832(6) 0.87313(5) 0.74810(6) 0.04206(16) Uani 1 1 d . . . . .
S5 S 0.36376(6) -0.16484(5) 0.98980(6) 0.04364(17) Uani 1 1 d . . . . .
S10 S -0.09026(6) 1.08732(6) 0.80639(7) 0.05013(19) Uani 1 1 d . . . . .
Br1A Br 0.07609(8) 0.14563(10) 0.53694(10) 0.0590(4) Uani 0.3519(15) 1 d . . P A 3
O5 O 0.36176(15) 0.39237(15) 0.62004(14) 0.0386(4) Uani 1 1 d . . . . .
O6 O 0.57279(15) 0.22172(15) 0.62540(14) 0.0411(4) Uani 1 1 d . . . . .
O4 O 0.25693(14) 0.53167(16) 0.42325(14) 0.0420(4) Uani 1 1 d . . . . .
O1 O 0.64645(15) 0.13985(16) 0.45940(15) 0.0438(4) Uani 1 1 d . . . . .
N1 N 0.39959(18) 0.28734(19) 0.46477(18) 0.0418(5) Uani 1 1 d . U . . .
H1BD H 0.346754 0.334516 0.415991 0.050 Uiso 0.519(7) 1 calc R U P B 2
H1BE H 0.471270 0.267583 0.431378 0.050 Uiso 0.519(7) 1 calc R U P B 2
H1BF H 0.412051 0.328593 0.501935 0.050 Uiso 0.519(7) 1 calc R U P B 2
H1AA H 0.407348 0.339177 0.395442 0.050 Uiso 0.481(7) 1 calc R U P B 1
H1AB H 0.474211 0.250720 0.486234 0.050 Uiso 0.481(7) 1 calc R U P B 1
H1AC H 0.363041 0.329177 0.504327 0.050 Uiso 0.481(7) 1 calc R U P B 1
O3 O 0.31903(16) 0.45768(17) 0.25676(16) 0.0509(5) Uani 1 1 d . . . . .
O2 O 0.54614(18) 0.30255(19) 0.26540(16) 0.0577(5) Uani 1 1 d . . . . .
C19 C 0.0707(2) 0.71635(19) 0.89146(19) 0.0289(5) Uani 1 1 d . . . . .
C15 C 0.19897(19) 0.20781(18) 0.88648(18) 0.0278(5) Uani 1 1 d . . . . .
C16 C 0.2686(2) 0.20255(18) 0.96082(18) 0.0285(5) Uani 1 1 d . . . . .
C18 C 0.0064(2) 0.72800(19) 0.8113(2) 0.0315(5) Uani 1 1 d . . . . .
C20 C -0.0406(2) 0.9426(2) 0.8244(2) 0.0351(5) Uani 1 1 d . . . . .
C17 C 0.3122(2) -0.01796(19) 0.96270(19) 0.0309(5) Uani 1 1 d . . . . .
C10 C 0.3048(2) 0.5178(2) 0.5891(2) 0.0459(7) Uani 1 1 d . . . . .
H10A H 0.365755 0.573146 0.548708 0.055 Uiso 1 1 calc R U . . .
H10B H 0.271602 0.533157 0.652977 0.055 Uiso 1 1 calc R U . . .
C8 C 0.1720(2) 0.5633(2) 0.3460(2) 0.0478(7) Uani 1 1 d . . . . .
H8A H 0.121677 0.641808 0.337292 0.057 Uiso 1 1 calc R U . . .
H8B H 0.117562 0.500644 0.369945 0.057 Uiso 1 1 calc R U . . .
C11 C 0.4516(2) 0.3613(2) 0.6940(2) 0.0433(6) Uani 1 1 d . . . . .
H11A H 0.412358 0.371051 0.759103 0.052 Uiso 1 1 calc R U . . .
H11B H 0.514544 0.415984 0.661685 0.052 Uiso 1 1 calc R U . . .
C12 C 0.5098(3) 0.2304(2) 0.7213(2) 0.0461(6) Uani 1 1 d . . . . .
H12A H 0.567644 0.206060 0.775025 0.055 Uiso 1 1 calc R U . . .
H12B H 0.446665 0.175801 0.750665 0.055 Uiso 1 1 calc R U . . .
C9 C 0.2031(2) 0.5411(2) 0.5210(2) 0.0465(7) Uani 1 1 d . . . . .
H9A H 0.146157 0.480775 0.558521 0.056 Uiso 1 1 calc R U . . .
H9B H 0.157322 0.622953 0.506004 0.056 Uiso 1 1 calc R U . . .
C14 C 0.7234(2) 0.1163(3) 0.5408(2) 0.0520(7) Uani 1 1 d . . . . .
H14A H 0.772065 0.183376 0.518399 0.062 Uiso 1 1 calc R U . . .
H14B H 0.779828 0.040409 0.552119 0.062 Uiso 1 1 calc R U . . .
C3 C 0.7146(2) 0.1704(3) 0.3555(2) 0.0481(7) Uani 1 1 d . . . . .
H3A H 0.778937 0.102538 0.356968 0.058 Uiso 1 1 calc R U . . .
H3B H 0.753758 0.243104 0.336780 0.058 Uiso 1 1 calc R U . . .
C13 C 0.6448(3) 0.1048(3) 0.6432(2) 0.0547(8) Uani 1 1 d . . . . .
H13A H 0.591208 0.042140 0.663071 0.066 Uiso 1 1 calc R U . . .
H13B H 0.696515 0.081113 0.701331 0.066 Uiso 1 1 calc R U . . .
C7 C 0.2433(2) 0.5725(3) 0.2416(2) 0.0485(7) Uani 1 1 d . . . . .
H7A H 0.186786 0.592034 0.187795 0.058 Uiso 1 1 calc R U . . .
H7B H 0.294640 0.637969 0.216048 0.058 Uiso 1 1 calc R U . . .
C4 C 0.6305(3) 0.1945(3) 0.2746(3) 0.0560(8) Uani 1 1 d . . . . .
H4A H 0.677399 0.206172 0.205347 0.067 Uiso 1 1 calc R U . . .
H4B H 0.585600 0.124746 0.296402 0.067 Uiso 1 1 calc R U . . .
C6 C 0.4026(3) 0.4668(3) 0.1633(2) 0.0670(10) Uani 1 1 d . . . . .
H6A H 0.459905 0.524003 0.151082 0.080 Uiso 1 1 calc R U . . .
H6B H 0.356715 0.498200 0.100384 0.080 Uiso 1 1 calc R U . . .
C5 C 0.4719(3) 0.3438(4) 0.1789(3) 0.0798(12) Uani 1 1 d . . . . .
H5A H 0.414379 0.285632 0.194537 0.096 Uiso 1 1 calc R U . . .
H5B H 0.523895 0.348518 0.113212 0.096 Uiso 1 1 calc R U . . .
C1A C 0.3436(7) 0.1646(7) 0.5452(6) 0.0554(17) Uani 0.519(7) 1 d . U P B 2
H1AD H 0.354100 0.108970 0.509144 0.067 Uiso 0.519(7) 1 calc R U P B 2
H1AE H 0.390958 0.124309 0.607519 0.067 Uiso 0.519(7) 1 calc R U P B 2
C1 C 0.3295(11) 0.2001(10) 0.4775(14) 0.148(6) Uani 0.481(7) 1 d . U P B 1
H1A H 0.380436 0.149583 0.442587 0.178 Uiso 0.481(7) 1 calc R U P B 1
H1B H 0.323887 0.147900 0.554258 0.178 Uiso 0.481(7) 1 calc R U P B 1
Br1B Br 0.10563(6) 0.22610(8) 0.47382(7) 0.0510(3) Uani 0.4411(14) 1 d . . P B 2
Br1 Br 0.11916(19) 0.2045(2) 0.56872(19) 0.0783(10) Uani 0.2070(15) 1 d . . P B 1
C2 C 0.2212(8) 0.2153(8) 0.4499(8) 0.107(4) Uani 0.481(7) 1 d . U P B 1
H2A H 0.212500 0.151615 0.426919 0.129 Uiso 0.481(7) 1 calc R U P B 1
H2B H 0.203794 0.295542 0.391175 0.129 Uiso 0.481(7) 1 calc R U P B 1
C2A C 0.2128(6) 0.1839(6) 0.5829(5) 0.0524(18) Uani 0.519(7) 1 d . . P B 2
H2AA H 0.199347 0.249517 0.608318 0.063 Uiso 0.519(7) 1 calc R U P B 2
H2AB H 0.191786 0.109010 0.643540 0.063 Uiso 0.519(7) 1 calc R U P B 2

loop_
_atom_site_aniso_label
_atom_site_aniso_U_11
_atom_site_aniso_U_22
_atom_site_aniso_U_33
_atom_site_aniso_U_23
_atom_site_aniso_U_13
_atom_site_aniso_U_12
Ni1 0.03035(15) 0.01974(14) 0.03254(17) -0.01015(12) -0.00811(12) 0.00367(11)
S1 0.0334(3) 0.0226(3) 0.0347(3) -0.0098(2) -0.0120(2) 0.0030(2)
S3 0.0379(3) 0.0231(3) 0.0389(3) -0.0137(2) -0.0101(3) 0.0001(2)
S9 0.0365(3) 0.0225(3) 0.0404(4) -0.0134(2) -0.0068(3) 0.0016(2)
S4 0.0399(3) 0.0238(3) 0.0375(3) -0.0139(2) -0.0142(3) 0.0093(2)
S2 0.0422(3) 0.0251(3) 0.0419(4) -0.0173(3) -0.0186(3) 0.0091(2)
S7 0.0423(3) 0.0232(3) 0.0407(4) -0.0133(2) -0.0191(3) 0.0074(2)
S6 0.0428(3) 0.0259(3) 0.0441(4) -0.0162(3) -0.0199(3) 0.0079(2)
S8 0.0461(4) 0.0268(3) 0.0519(4) -0.0154(3) -0.0237(3) 0.0131(3)
S5 0.0568(4) 0.0226(3) 0.0515(4) -0.0174(3) -0.0151(3) 0.0089(3)
S10 0.0514(4) 0.0251(3) 0.0713(5) -0.0204(3) -0.0158(4) 0.0113(3)
Br1A 0.0381(5) 0.0475(7) 0.0842(9) -0.0227(6) 0.0020(5) -0.0061(4)
O5 0.0390(9) 0.0403(9) 0.0402(10) -0.0207(8) -0.0050(8) -0.0022(7)
O6 0.0431(9) 0.0381(9) 0.0344(10) -0.0095(8) -0.0098(8) 0.0045(8)
O4 0.0328(9) 0.0483(10) 0.0425(11) -0.0191(9) -0.0069(8) 0.0045(8)
O1 0.0383(9) 0.0452(10) 0.0459(11) -0.0171(9) -0.0094(8) 0.0001(8)
N1 0.0358(11) 0.0436(12) 0.0499(14) -0.0242(11) -0.0148(10) 0.0071(9)
O3 0.0449(10) 0.0562(12) 0.0506(12) -0.0239(10) -0.0178(9) 0.0125(9)
O2 0.0595(12) 0.0704(13) 0.0460(12) -0.0338(11) -0.0183(10) 0.0203(10)
C19 0.0294(11) 0.0215(10) 0.0340(13) -0.0113(9) -0.0033(10) 0.0008(9)
C15 0.0293(11) 0.0212(10) 0.0320(13) -0.0116(9) -0.0026(10) 0.0001(9)
C16 0.0299(11) 0.0202(10) 0.0309(13) -0.0086(9) -0.0035(10) 0.0026(9)
C18 0.0299(11) 0.0216(10) 0.0392(14) -0.0103(10) -0.0067(10) 0.0029(9)
C20 0.0312(12) 0.0249(11) 0.0437(15) -0.0114(10) -0.0030(11) 0.0017(9)
C17 0.0362(12) 0.0248(11) 0.0307(13) -0.0120(10) -0.0031(10) 0.0000(9)
C10 0.0510(15) 0.0413(14) 0.0468(17) -0.0229(13) 0.0036(13) -0.0048(12)
C8 0.0335(13) 0.0404(14) 0.0613(19) -0.0136(13) -0.0183(13) 0.0085(11)
C11 0.0448(14) 0.0563(16) 0.0353(15) -0.0243(13) -0.0007(12) -0.0106(12)
C12 0.0506(15) 0.0522(16) 0.0292(14) -0.0088(12) -0.0060(12) -0.0094(13)
C9 0.0390(14) 0.0404(14) 0.0548(18) -0.0201(13) 0.0000(13) 0.0041(11)
C14 0.0443(15) 0.0497(16) 0.0615(19) -0.0252(15) -0.0265(14) 0.0193(13)
C3 0.0393(14) 0.0456(15) 0.0527(18) -0.0205(14) -0.0018(13) 0.0082(12)
C13 0.0653(18) 0.0415(15) 0.0489(18) -0.0112(13) -0.0279(15) 0.0142(13)
C7 0.0437(14) 0.0497(16) 0.0478(17) -0.0143(13) -0.0230(13) 0.0060(12)
C4 0.0553(17) 0.0629(19) 0.0509(18) -0.0322(15) -0.0028(14) 0.0087(14)
C6 0.066(2) 0.092(2) 0.0406(18) -0.0303(17) -0.0266(16) 0.0224(18)
C5 0.083(2) 0.111(3) 0.059(2) -0.055(2) -0.0362(19) 0.031(2)
C1A 0.063(4) 0.053(4) 0.055(4) -0.017(3) -0.020(3) -0.018(3)
C1 0.132(9) 0.094(7) 0.173(13) 0.043(8) -0.088(9) -0.082(7)
Br1B 0.0367(4) 0.0575(5) 0.0579(6) -0.0208(4) -0.0166(3) -0.0005(3)
Br1 0.0544(13) 0.0786(14) 0.0832(17) -0.0256(11) 0.0124(10) -0.0003(10)
C2 0.092(7) 0.089(6) 0.103(8) 0.027(5) -0.036(5) -0.060(5)
C2A 0.045(4) 0.065(4) 0.058(4) -0.034(3) -0.012(3) -0.005(3)

loop_
_atom_type_symbol
_atom_type_description
_atom_type_scat_dispersion_real
_atom_type_scat_dispersion_imag
_atom_type_scat_source
C C 0.0033 0.0016 'International Tables Vol C Tables 4.2.6.8 and 6.1.1.4'
H H 0.0000 0.0000 'International Tables Vol C Tables 4.2.6.8 and 6.1.1.4'
Br Br -0.2901 2.4595 'International Tables Vol C Tables 4.2.6.8 and 6.1.1.4'
N N 0.0061 0.0033 'International Tables Vol C Tables 4.2.6.8 and 6.1.1.4'
Ni Ni 0.3393 1.1124 'International Tables Vol C Tables 4.2.6.8 and 6.1.1.4'
O O 0.0106 0.0060 'International Tables Vol C Tables 4.2.6.8 and 6.1.1.4'
S S 0.1246 0.1234 'International Tables Vol C Tables 4.2.6.8 and 6.1.1.4'

loop_
_geom_angle_atom_site_label_1
_geom_angle_atom_site_label_2
_geom_angle_atom_site_label_3
_geom_angle
_geom_angle_site_symmetry_1
_geom_angle_site_symmetry_3
_geom_angle_publ_flag
S2 Ni1 S1 93.34(2) . . ?
S2 Ni1 S6 176.92(3) . . ?
S7 Ni1 S1 176.42(3) . . ?
S7 Ni1 S2 85.43(2) . . ?
S7 Ni1 S6 93.07(2) . . ?
S6 Ni1 S1 88.31(2) . . ?
C15 S1 Ni1 101.70(8) . . ?
C17 S3 C15 97.33(11) . . ?
C20 S9 C19 97.06(11) . . ?
C17 S4 C16 97.24(11) . . ?
C16 S2 Ni1 102.06(8) . . ?
C19 S7 Ni1 102.40(8) . . ?
C18 S6 Ni1 101.78(8) . . ?
C20 S8 C18 97.57(11) . . ?
C11 O5 C10 111.48(19) . . ?
C12 O6 C13 113.5(2) . . ?
C9 O4 C8 114.30(19) . . ?
C14 O1 C3 111.9(2) . . ?
H1BD N1 H1BE 109.5 . . ?
H1BD N1 H1BF 109.5 . . ?
H1BE N1 H1BF 109.5 . . ?
H1AA N1 H1AB 109.5 . . ?
H1AA N1 H1AC 109.5 . . ?
H1AB N1 H1AC 109.5 . . ?
C1A N1 H1BD 109.5 . . ?
C1A N1 H1BE 109.5 . . ?
C1A N1 H1BF 109.5 . . ?
C1 N1 H1AA 109.5 . . ?
C1 N1 H1AB 109.5 . . ?
C1 N1 H1AC 109.5 . . ?
C7 O3 C6 111.4(2) . . ?
C5 O2 C4 113.0(2) . . ?
S7 C19 S9 121.85(14) . . ?
C18 C19 S9 116.85(16) . . ?
C18 C19 S7 121.30(16) . . ?
S1 C15 S3 122.58(14) . . ?
C16 C15 S1 121.52(16) . . ?
C16 C15 S3 115.86(16) . . ?
S2 C16 S4 122.27(14) . . ?
C15 C16 S4 116.34(16) . . ?
C15 C16 S2 121.38(16) . . ?
S6 C18 S8 123.24(14) . . ?
C19 C18 S6 121.43(16) . . ?
C19 C18 S8 115.31(16) . . ?
S9 C20 S8 113.17(12) . . ?
S10 C20 S9 122.75(16) . . ?
S10 C20 S8 124.08(15) . . ?
S3 C17 S4 113.22(11) . . ?
S5 C17 S3 123.92(14) . . ?
S5 C17 S4 122.85(14) . . ?
O5 C10 H10A 109.9 . . ?
O5 C10 H10B 109.9 . . ?
O5 C10 C9 109.0(2) . . ?
H10A C10 H10B 108.3 . . ?
C9 C10 H10A 109.9 . . ?
C9 C10 H10B 109.9 . . ?
O4 C8 H8A 110.0 . . ?
O4 C8 H8B 110.0 . . ?
O4 C8 C7 108.4(2) . . ?
H8A C8 H8B 108.4 . . ?
C7 C8 H8A 110.0 . . ?
C7 C8 H8B 110.0 . . ?
O5 C11 H11A 109.9 . . ?
O5 C11 H11B 109.9 . . ?
O5 C11 C12 109.0(2) . . ?
H11A C11 H11B 108.3 . . ?
C12 C11 H11A 109.9 . . ?
C12 C11 H11B 109.9 . . ?
O6 C12 C11 108.1(2) . . ?
O6 C12 H12A 110.1 . . ?
O6 C12 H12B 110.1 . . ?
C11 C12 H12A 110.1 . . ?
C11 C12 H12B 110.1 . . ?
H12A C12 H12B 108.4 . . ?
O4 C9 C10 108.1(2) . . ?
O4 C9 H9A 110.1 . . ?
O4 C9 H9B 110.1 . . ?
C10 C9 H9A 110.1 . . ?
C10 C9 H9B 110.1 . . ?
H9A C9 H9B 108.4 . . ?
O1 C14 H14A 109.8 . . ?
O1 C14 H14B 109.8 . . ?
O1 C14 C13 109.4(2) . . ?
H14A C14 H14B 108.3 . . ?
C13 C14 H14A 109.8 . . ?
C13 C14 H14B 109.8 . . ?
O1 C3 H3A 109.8 . . ?
O1 C3 H3B 109.8 . . ?
O1 C3 C4 109.5(2) . . ?
H3A C3 H3B 108.2 . . ?
C4 C3 H3A 109.8 . . ?
C4 C3 H3B 109.8 . . ?
O6 C13 C14 107.6(2) . . ?
O6 C13 H13A 110.2 . . ?
O6 C13 H13B 110.2 . . ?
C14 C13 H13A 110.2 . . ?
C14 C13 H13B 110.2 . . ?
H13A C13 H13B 108.5 . . ?
O3 C7 C8 109.1(2) . . ?
O3 C7 H7A 109.9 . . ?
O3 C7 H7B 109.9 . . ?
C8 C7 H7A 109.9 . . ?
C8 C7 H7B 109.9 . . ?
H7A C7 H7B 108.3 . . ?
O2 C4 C3 108.5(2) . . ?
O2 C4 H4A 110.0 . . ?
O2 C4 H4B 110.0 . . ?
C3 C4 H4A 110.0 . . ?
C3 C4 H4B 110.0 . . ?
H4A C4 H4B 108.4 . . ?
O3 C6 H6A 109.7 . . ?
O3 C6 H6B 109.7 . . ?
O3 C6 C5 109.6(3) . . ?
H6A C6 H6B 108.2 . . ?
C5 C6 H6A 109.7 . . ?
C5 C6 H6B 109.7 . . ?
O2 C5 C6 109.6(3) . . ?
O2 C5 H5A 109.8 . . ?
O2 C5 H5B 109.8 . . ?
C6 C5 H5A 109.8 . . ?
C6 C5 H5B 109.8 . . ?
H5A C5 H5B 108.2 . . ?
N1 C1A H1AD 108.6 . . ?
N1 C1A H1AE 108.6 . . ?
H1AD C1A H1AE 107.6 . . ?
C2A C1A N1 114.7(5) . . ?
C2A C1A H1AD 108.6 . . ?
C2A C1A H1AE 108.6 . . ?
N1 C1 H1A 105.1 . . ?
N1 C1 H1B 105.1 . . ?
H1A C1 H1B 105.9 . . ?
C2 C1 N1 128.7(10) . . ?
C2 C1 H1A 105.1 . . ?
C2 C1 H1B 105.1 . . ?
C1 C2 Br1 105.0(11) . . ?
C1 C2 H2A 110.7 . . ?
C1 C2 H2B 110.7 . . ?
Br1 C2 H2A 110.7 . . ?
Br1 C2 H2B 110.7 . . ?
H2A C2 H2B 108.8 . . ?
C1A C2A Br1B 113.0(4) . . ?
C1A C2A H2AA 109.0 . . ?
C1A C2A H2AB 109.0 . . ?
Br1B C2A H2AA 109.0 . . ?
Br1B C2A H2AB 109.0 . . ?
H2AA C2A H2AB 107.8 . . ?

loop_
_geom_bond_atom_site_label_1
_geom_bond_atom_site_label_2
_geom_bond_distance
_geom_bond_site_symmetry_2
_geom_bond_publ_flag
Ni1 S1 2.1669(6) . ?
Ni1 S2 2.1571(6) . ?
Ni1 S7 2.1513(6) . ?
Ni1 S6 2.1650(6) . ?
S1 C15 1.719(2) . ?
S3 C15 1.741(2) . ?
S3 C17 1.725(2) . ?
S9 C19 1.742(2) . ?
S9 C20 1.724(2) . ?
S4 C16 1.736(2) . ?
S4 C17 1.726(2) . ?
S2 C16 1.718(2) . ?
S7 C19 1.707(2) . ?
S6 C18 1.714(2) . ?
S8 C18 1.744(2) . ?
S8 C20 1.731(3) . ?
S5 C17 1.649(2) . ?
S10 C20 1.648(2) . ?
O5 C10 1.428(3) . ?
O5 C11 1.424(3) . ?
O6 C12 1.417(3) . ?
O6 C13 1.421(3) . ?
O4 C8 1.415(3) . ?
O4 C9 1.415(3) . ?
O1 C14 1.417(3) . ?
O1 C3 1.427(3) . ?
N1 H1BD 0.8900 . ?
N1 H1BE 0.8900 . ?
N1 H1BF 0.8900 . ?
N1 H1AA 0.8900 . ?
N1 H1AB 0.8900 . ?
N1 H1AC 0.8900 . ?
N1 C1A 1.590(7) . ?
N1 C1 1.361(9) . ?
O3 C7 1.422(3) . ?
O3 C6 1.426(3) . ?
O2 C4 1.418(3) . ?
O2 C5 1.414(4) . ?
C19 C18 1.352(3) . ?
C15 C16 1.352(3) . ?
C10 H10A 0.9700 . ?
C10 H10B 0.9700 . ?
C10 C9 1.492(4) . ?
C8 H8A 0.9700 . ?
C8 H8B 0.9700 . ?
C8 C7 1.486(4) . ?
C11 H11A 0.9700 . ?
C11 H11B 0.9700 . ?
C11 C12 1.494(4) . ?
C12 H12A 0.9700 . ?
C12 H12B 0.9700 . ?
C9 H9A 0.9700 . ?
C9 H9B 0.9700 . ?
C14 H14A 0.9700 . ?
C14 H14B 0.9700 . ?
C14 C13 1.490(4) . ?
C3 H3A 0.9700 . ?
C3 H3B 0.9700 . ?
C3 C4 1.467(4) . ?
C13 H13A 0.9700 . ?
C13 H13B 0.9700 . ?
C7 H7A 0.9700 . ?
C7 H7B 0.9700 . ?
C4 H4A 0.9700 . ?
C4 H4B 0.9700 . ?
C6 H6A 0.9700 . ?
C6 H6B 0.9700 . ?
C6 C5 1.475(4) . ?
C5 H5A 0.9700 . ?
C5 H5B 0.9700 . ?
C1A H1AD 0.9700 . ?
C1A H1AE 0.9700 . ?
C1A C2A 1.461(9) . ?
C1 H1A 0.9700 . ?
C1 H1B 0.9700 . ?
C1 C2 1.272(13) . ?
Br1B C2A 1.902(6) . ?
Br1 C2 1.791(10) . ?
C2 H2A 0.9700 . ?
C2 H2B 0.9700 . ?
C2A H2AA 0.9700 . ?
C2A H2AB 0.9700 . ?

loop_
_geom_torsion_atom_site_label_1
_geom_torsion_atom_site_label_2
_geom_torsion_atom_site_label_3
_geom_torsion_atom_site_label_4
_geom_torsion
_geom_torsion_site_symmetry_1
_geom_torsion_site_symmetry_2
_geom_torsion_site_symmetry_3
_geom_torsion_site_symmetry_4
_geom_torsion_publ_flag
Ni1 S1 C15 S3 178.51(12) . . . . ?
Ni1 S1 C15 C16 1.1(2) . . . . ?
Ni1 S2 C16 S4 -178.27(12) . . . . ?
Ni1 S2 C16 C15 0.3(2) . . . . ?
Ni1 S7 C19 S9 178.85(12) . . . . ?
Ni1 S7 C19 C18 -1.2(2) . . . . ?
Ni1 S6 C18 S8 178.77(13) . . . . ?
Ni1 S6 C18 C19 0.2(2) . . . . ?
S1 C15 C16 S4 177.67(12) . . . . ?
S1 C15 C16 S2 -0.9(3) . . . . ?
S3 C15 C16 S4 0.1(2) . . . . ?
S3 C15 C16 S2 -178.56(12) . . . . ?
S9 C19 C18 S6 -179.35(12) . . . . ?
S9 C19 C18 S8 2.0(3) . . . . ?
S7 C19 C18 S6 0.7(3) . . . . ?
S7 C19 C18 S8 -177.94(12) . . . . ?
O5 C10 C9 O4 -66.2(3) . . . . ?
O5 C11 C12 O6 63.2(3) . . . . ?
O4 C8 C7 O3 58.0(3) . . . . ?
O1 C14 C13 O6 -65.1(3) . . . . ?
O1 C3 C4 O2 66.0(3) . . . . ?
N1 C1A C2A Br1B 72.2(6) . . . . ?
N1 C1 C2 Br1 -95.2(18) . . . . ?
O3 C6 C5 O2 -63.9(4) . . . . ?
C19 S9 C20 S8 1.28(15) . . . . ?
C19 S9 C20 S10 -178.57(16) . . . . ?
C15 S3 C17 S4 -0.76(15) . . . . ?
C15 S3 C17 S5 179.44(16) . . . . ?
C16 S4 C17 S3 0.79(15) . . . . ?
C16 S4 C17 S5 -179.41(15) . . . . ?
C18 S8 C20 S9 -0.44(15) . . . . ?
C18 S8 C20 S10 179.41(16) . . . . ?
C20 S9 C19 S7 177.93(15) . . . . ?
C20 S9 C19 C18 -2.0(2) . . . . ?
C20 S8 C18 S6 -179.55(16) . . . . ?
C20 S8 C18 C19 -0.9(2) . . . . ?
C17 S3 C15 S1 -177.15(15) . . . . ?
C17 S3 C15 C16 0.4(2) . . . . ?
C17 S4 C16 S2 178.09(15) . . . . ?
C17 S4 C16 C15 -0.5(2) . . . . ?
C10 O5 C11 C12 -178.7(2) . . . . ?
C8 O4 C9 C10 -174.2(2) . . . . ?
C11 O5 C10 C9 -174.3(2) . . . . ?
C12 O6 C13 C14 -169.5(2) . . . . ?
C9 O4 C8 C7 169.4(2) . . . . ?
C14 O1 C3 C4 -179.7(2) . . . . ?
C3 O1 C14 C13 171.1(2) . . . . ?
C13 O6 C12 C11 172.7(2) . . . . ?
C7 O3 C6 C5 -175.3(3) . . . . ?
C4 O2 C5 C6 -170.5(3) . . . . ?
C6 O3 C7 C8 -171.5(2) . . . . ?
C5 O2 C4 C3 171.8(3) . . . . ?
